data_2234832
loop_
_publ_author_name
'Li, Li'
'Zhou, Yuan'
'Yuan, Fugen'

_publ_section_title
;
 Bis(\m-2-{bis[(2-oxidobenzylidene)amino]methyl}phenolato)bis[(tetrahydrofuran)samarium(III)]
 tetrahydrofuran disolvate
;
_journal_coeditor_code WM2610
_journal_issue 5
_journal_name_full 'Acta Crystallographica Section E'
_journal_page_first m603
_journal_page_last m604
_journal_paper_doi 10.1107/S1600536812015759
_journal_volume 68
_journal_year 2012
_chemical_formula_iupac '[Sm2 (C21 H15 N2 O3)2 (C4 H8 O)2], 2C4 H8 O'
_chemical_formula_moiety 'C50 H46 N4 O8 Sm2, 2(C4 H8 O)'
_chemical_formula_sum 'C58 H62 N4 O10 Sm2'
_chemical_formula_weight 1275.84
_chemical_name_systematic
;
Bis(\m-2-{bis[(2-
oxidobenzylidene)amino]methyl}phenolato)bis[(tetrahydrofuran)samarium(III)]
tetrahydrofuran disolvate
;
_space_group_IT_number 14
_symmetry_cell_setting monoclinic
_symmetry_space_group_name_Hall '-P 2ybc'
_symmetry_space_group_name_H-M 'P 1 21/c 1'
_atom_sites_solution_hydrogens geom
_atom_sites_solution_primary direct
_atom_sites_solution_secondary difmap
_audit_creation_method SHELXL-97
_cell_angle_alpha 90.00
_cell_angle_beta 99.0580(10)
_cell_angle_gamma 90.00
_cell_formula_units_Z 2
_cell_length_a 11.7184(11)
_cell_length_b 21.378(2)
_cell_length_c 11.1464(11)
_cell_measurement_reflns_used 6291
_cell_measurement_temperature 293(2)
_cell_measurement_theta_max 27.50
_cell_measurement_theta_min 1.76
_cell_volume 2757.5(5)
_computing_cell_refinement 'CrystalClear (Rigaku, 2004)'
_computing_data_collection 'CrystalClear (Rigaku, 2004)'
_computing_data_reduction 'CrystalStructure (Rigaku/MSC, 2004)'
_computing_molecular_graphics 'SHELXTL (Sheldrick, 2008)'
_computing_publication_material 'publCIF (Westrip, 2010) and PLATON (Spek, 2009)'
_computing_structure_refinement 'SHELXTL(Sheldrick, 2008)'
_computing_structure_solution 'SHELXTL (Sheldrick, 2008)'
_diffrn_ambient_temperature 293(2)
_diffrn_measured_fraction_theta_full 0.992
_diffrn_measured_fraction_theta_max 0.992
_diffrn_measurement_device_type 'Rigaku Rapid I CCD'
_diffrn_measurement_method 'phi and omega scans'
_diffrn_radiation_monochromator graphite
_diffrn_radiation_source 'fine-focus sealed tube'
_diffrn_radiation_type MoK\a
_diffrn_radiation_wavelength 0.71073
_diffrn_reflns_av_R_equivalents 0.0518
_diffrn_reflns_av_sigmaI/netI 0.0442
_diffrn_reflns_limit_h_max 15
_diffrn_reflns_limit_h_min -15
_diffrn_reflns_limit_k_max 27
_diffrn_reflns_limit_k_min -27
_diffrn_reflns_limit_l_max 14
_diffrn_reflns_limit_l_min -14
_diffrn_reflns_number 23697
_diffrn_reflns_theta_full 27.50
_diffrn_reflns_theta_max 27.50
_diffrn_reflns_theta_min 1.76
_diffrn_standards_decay_% 0
_diffrn_standards_interval_time 0
_diffrn_standards_number 0
_exptl_absorpt_coefficient_mu 2.169
_exptl_absorpt_correction_T_max 0.7229
_exptl_absorpt_correction_T_min 0.6353
_exptl_absorpt_correction_type multi-scan
_exptl_absorpt_process_details '(<i>SADABS</i>; Bruker, 2007)'
_exptl_crystal_colour yellow
_exptl_crystal_density_diffrn 1.537
_exptl_crystal_density_method 'not measured'
_exptl_crystal_description prism
_exptl_crystal_F_000 1284
_exptl_crystal_size_max 0.23
_exptl_crystal_size_mid 0.18
_exptl_crystal_size_min 0.16
_refine_diff_density_max 0.621
_refine_diff_density_min -0.493
_refine_ls_extinction_method none
_refine_ls_goodness_of_fit_ref 1.014
_refine_ls_hydrogen_treatment constr
_refine_ls_matrix_type full
_refine_ls_number_parameters 353
_refine_ls_number_reflns 6291
_refine_ls_number_restraints 42
_refine_ls_restrained_S_all 1.025
_refine_ls_R_factor_all 0.0402
_refine_ls_R_factor_gt 0.0318
_refine_ls_shift/su_max 0.001
_refine_ls_shift/su_mean 0.000
_refine_ls_structure_factor_coef Fsqd
_refine_ls_weighting_details 'calc w=1/[\s^2^(Fo^2^)+(0.0311P)^2^+2.4255P] where P=(Fo^2^+2Fc^2^)/3'
_refine_ls_weighting_scheme calc
_refine_ls_wR_factor_gt 0.0782
_refine_ls_wR_factor_ref 0.0842
_reflns_number_gt 5362
_reflns_number_total 6291
_reflns_threshold_expression I>2sigma(I)
_cod_data_source_file wm2610.cif
_cod_data_source_block I
_cod_original_sg_symbol_H-M 'P 21/c'
_cod_database_code 2234832
_cod_database_fobs_code 2234832

loop_
_symmetry_equiv_pos_as_xyz
'x, y, z'
'-x, y+1/2, -z+1/2'
'-x, -y, -z'
'x, -y-1/2, z-1/2'

loop_
_atom_site_type_symbol
_atom_site_label
_atom_site_fract_x
_atom_site_fract_y
_atom_site_fract_z
_atom_site_U_iso_or_equiv
_atom_site_adp_type
_atom_site_calc_flag
_atom_site_refinement_flags
_atom_site_occupancy
_atom_site_symmetry_multiplicity
_atom_site_disorder_assembly
_atom_site_disorder_group
Sm Sm1 0.633331(14) 0.050642(8) 0.045466(14) 0.03765(7) Uani d . 1 1 . .
O O1 0.4566(2) 0.04480(10) -0.0885(2) 0.0399(5) Uani d . 1 1 . .
N N1 0.4689(2) 0.08291(12) 0.1669(2) 0.0368(6) Uani d . 1 1 . .
C C1 0.4042(3) 0.10064(16) -0.1113(3) 0.0415(7) Uani d . 1 1 . .
O O2 0.7114(2) 0.05416(12) 0.2385(2) 0.0510(6) Uani d . 1 1 . .
N N2 0.2865(2) 0.03847(12) 0.0800(2) 0.0376(6) Uani d . 1 1 . .
C C2 0.4009(4) 0.1298(2) -0.2238(3) 0.0587(10) Uani d . 1 1 . .
H H2B 0.4309 0.1096 -0.2858 0.070 Uiso calc R 1 1 . .
O O3 0.2239(2) -0.08830(12) 0.0432(3) 0.0640(8) Uani d . 1 1 . .
C C3 0.3533(4) 0.1885(2) -0.2430(5) 0.0777(14) Uani d . 1 1 . .
H H3A 0.3516 0.2075 -0.3182 0.093 Uiso calc R 1 1 . .
C C4 0.3082(4) 0.2194(2) -0.1527(5) 0.0732(13) Uani d . 1 1 . .
H H4A 0.2778 0.2595 -0.1660 0.088 Uiso calc R 1 1 . .
O O5 0.1336(5) 0.3502(3) -0.1746(6) 0.1290(16) Uani d U 1 1 . .
C C5 0.3088(3) 0.19034(17) -0.0424(4) 0.0570(10) Uani d . 1 1 . .
H H5A 0.2766 0.2109 0.0178 0.068 Uiso calc R 1 1 . .
C C6 0.3561(3) 0.13107(16) -0.0184(3) 0.0425(7) Uani d . 1 1 . .
C C7 0.3516(3) 0.09823(15) 0.0998(3) 0.0401(7) Uani d . 1 1 . .
H H7A 0.3123 0.1254 0.1511 0.048 Uiso calc R 1 1 . .
C C8 0.6870(3) 0.05687(15) 0.3492(3) 0.0461(8) Uani d . 1 1 . .
C C9 0.7750(4) 0.0467(2) 0.4482(4) 0.0656(12) Uani d . 1 1 . .
H H9A 0.8493 0.0377 0.4336 0.079 Uiso calc R 1 1 . .
C C10 0.7542(5) 0.0496(2) 0.5665(4) 0.0794(15) Uani d . 1 1 . .
H H10A 0.8145 0.0427 0.6301 0.095 Uiso calc R 1 1 . .
C C11 0.6450(5) 0.0626(2) 0.5916(4) 0.0789(15) Uani d . 1 1 . .
H H11A 0.6309 0.0646 0.6713 0.095 Uiso calc R 1 1 . .
C C12 0.5580(4) 0.0726(2) 0.4966(3) 0.0645(11) Uani d . 1 1 . .
H H12A 0.4843 0.0811 0.5133 0.077 Uiso calc R 1 1 . .
C C13 0.5755(3) 0.07050(17) 0.3742(3) 0.0454(8) Uani d . 1 1 . .
C C14 0.4763(3) 0.08349(16) 0.2826(3) 0.0443(8) Uani d . 1 1 . .
H H14A 0.4087 0.0937 0.3120 0.053 Uiso calc R 1 1 . .
C C15 0.1322(3) -0.07402(19) 0.0914(3) 0.0505(8) Uani d . 1 1 . .
C C16 0.0517(4) -0.1210(2) 0.1098(4) 0.0672(12) Uani d . 1 1 . .
H H16A 0.0643 -0.1620 0.0876 0.081 Uiso calc R 1 1 . .
C C17 -0.0452(4) -0.1066(2) 0.1603(4) 0.0672(12) Uani d . 1 1 . .
H H17A -0.0966 -0.1383 0.1721 0.081 Uiso calc R 1 1 . .
C C18 -0.0673(3) -0.0468(2) 0.1935(4) 0.0619(11) Uani d . 1 1 . .
H H18A -0.1333 -0.0377 0.2269 0.074 Uiso calc R 1 1 . .
C C19 0.0096(3) -0.0006(2) 0.1764(3) 0.0517(9) Uani d . 1 1 . .
H H19A -0.0054 0.0402 0.1984 0.062 Uiso calc R 1 1 . .
C C20 0.1104(3) -0.01278(17) 0.1268(3) 0.0425(7) Uani d . 1 1 . .
C C21 0.1904(3) 0.03821(16) 0.1224(3) 0.0419(7) Uani d . 1 1 . .
H H21A 0.1698 0.0759 0.1546 0.050 Uiso calc R 1 1 . .
O O4 0.6278(2) 0.17034(12) 0.0626(2) 0.0548(7) Uani d U 1 1 B .
C C22 0.6431(5) 0.2121(2) -0.0357(4) 0.0754(14) Uani d . 1 1 . .
H H22A 0.5697 0.2300 -0.0723 0.091 Uiso calc R 1 1 A 1
H H22B 0.6767 0.1902 -0.0978 0.091 Uiso calc R 1 1 A 1
C C23 0.7226(16) 0.2615(7) 0.0220(11) 0.079(4) Uani d PU 0.56(3) 1 B 1
H H23A 0.8018 0.2524 0.0127 0.094 Uiso calc PR 0.56(3) 1 B 1
H H23B 0.7014 0.3021 -0.0137 0.094 Uiso calc PR 0.56(3) 1 B 1
C C23' 0.647(3) 0.2738(6) 0.0115(14) 0.088(6) Uani d PU 0.44(3) 1 B 2
H H23C 0.5731 0.2945 -0.0144 0.106 Uiso calc PR 0.44(3) 1 B 2
H H23D 0.7064 0.2977 -0.0188 0.106 Uiso calc PR 0.44(3) 1 B 2
C C24 0.709(3) 0.2603(12) 0.146(2) 0.138(10) Uani d PU 0.56(3) 1 B 1
H H24A 0.6689 0.2977 0.1659 0.166 Uiso calc PR 0.56(3) 1 B 1
H H24B 0.7842 0.2595 0.1970 0.166 Uiso calc PR 0.56(3) 1 B 1
C C24' 0.671(3) 0.2708(12) 0.144(3) 0.102(8) Uani d PU 0.44(3) 1 B 2
H H24C 0.7510 0.2802 0.1741 0.122 Uiso calc PR 0.44(3) 1 B 2
H H24D 0.6220 0.2998 0.1803 0.122 Uiso calc PR 0.44(3) 1 B 2
C C25 0.6426(6) 0.2047(2) 0.1716(5) 0.099(2) Uani d . 1 1 . .
H H25A 0.6848 0.1804 0.2377 0.119 Uiso calc R 1 1 B 1
H H25B 0.5685 0.2166 0.1930 0.119 Uiso calc R 1 1 B 1
C C26 0.1419(11) 0.3737(5) -0.0552(11) 0.182(4) Uani d U 1 1 . .
H H26A 0.1247 0.4181 -0.0561 0.219 Uiso calc R 1 1 . .
H H26B 0.2189 0.3671 -0.0104 0.219 Uiso calc R 1 1 . .
C C27 0.0526(12) 0.3368(7) 0.0020(11) 0.210(5) Uani d U 1 1 . .
H H27A 0.0870 0.3019 0.0501 0.252 Uiso calc R 1 1 . .
H H27B 0.0110 0.3632 0.0512 0.252 Uiso calc R 1 1 . .
C C28 -0.0164(13) 0.3174(7) -0.1032(16) 0.234(7) Uani d U 1 1 . .
H H28A -0.0423 0.2752 -0.0907 0.281 Uiso calc R 1 1 . .
H H28B -0.0844 0.3440 -0.1166 0.281 Uiso calc R 1 1 . .
C C29 0.0337(11) 0.3180(5) -0.2067(13) 0.189(5) Uani d . 1 1 . .
H H29A 0.0490 0.2758 -0.2318 0.227 Uiso calc R 1 1 . .
H H29B -0.0159 0.3388 -0.2726 0.227 Uiso calc R 1 1 . .

loop_
_atom_site_aniso_label
_atom_site_aniso_U_11
_atom_site_aniso_U_22
_atom_site_aniso_U_33
_atom_site_aniso_U_12
_atom_site_aniso_U_13
_atom_site_aniso_U_23
Sm1 0.04306(11) 0.03983(11) 0.03134(10) 0.00188(7) 0.00982(7) -0.00368(6)
O1 0.0485(13) 0.0387(12) 0.0329(12) 0.0053(9) 0.0080(10) 0.0013(9)
N1 0.0417(14) 0.0387(14) 0.0301(13) 0.0009(11) 0.0057(11) -0.0049(11)
C1 0.0417(17) 0.0445(18) 0.0359(17) -0.0001(14) -0.0015(13) 0.0054(14)
O2 0.0491(14) 0.0656(17) 0.0367(13) 0.0100(11) 0.0022(11) -0.0019(11)
N2 0.0392(14) 0.0422(14) 0.0316(14) 0.0018(11) 0.0060(11) -0.0041(11)
C2 0.069(3) 0.063(2) 0.042(2) 0.002(2) 0.0040(18) 0.0136(18)
O3 0.0641(17) 0.0511(15) 0.086(2) -0.0039(13) 0.0419(16) -0.0080(14)
C3 0.090(3) 0.070(3) 0.068(3) 0.006(3) -0.005(3) 0.032(2)
C4 0.075(3) 0.048(2) 0.090(4) 0.010(2) -0.005(3) 0.022(2)
O5 0.146(4) 0.104(3) 0.140(4) -0.003(3) 0.031(3) 0.027(3)
C5 0.052(2) 0.044(2) 0.074(3) 0.0074(17) 0.0041(19) -0.0034(18)
C6 0.0416(18) 0.0374(17) 0.0472(19) 0.0013(13) 0.0029(14) 0.0009(14)
C7 0.0438(18) 0.0424(17) 0.0342(16) 0.0055(14) 0.0067(13) -0.0074(13)
C8 0.060(2) 0.0399(18) 0.0357(18) 0.0019(15) -0.0008(15) -0.0005(13)
C9 0.069(3) 0.076(3) 0.047(2) 0.016(2) -0.007(2) 0.0040(19)
C10 0.100(4) 0.092(4) 0.038(2) 0.015(3) -0.016(2) 0.008(2)
C11 0.109(4) 0.094(4) 0.031(2) 0.002(3) 0.004(2) 0.007(2)
C12 0.079(3) 0.082(3) 0.034(2) -0.002(2) 0.0131(19) 0.0017(19)
C13 0.054(2) 0.0492(19) 0.0322(17) -0.0051(16) 0.0049(15) 0.0009(14)
C14 0.0471(19) 0.052(2) 0.0350(17) -0.0029(15) 0.0118(14) -0.0041(15)
C15 0.048(2) 0.059(2) 0.046(2) -0.0026(17) 0.0133(16) 0.0009(17)
C16 0.065(3) 0.059(2) 0.083(3) -0.012(2) 0.028(2) -0.005(2)
C17 0.047(2) 0.084(3) 0.072(3) -0.016(2) 0.015(2) 0.003(2)
C18 0.038(2) 0.098(3) 0.051(2) -0.001(2) 0.0095(17) 0.006(2)
C19 0.0440(19) 0.071(2) 0.0399(19) 0.0075(17) 0.0066(15) 0.0024(17)
C20 0.0377(17) 0.061(2) 0.0281(16) 0.0022(15) 0.0029(13) 0.0010(14)
C21 0.0444(18) 0.0512(19) 0.0305(16) 0.0064(14) 0.0067(14) -0.0026(13)
O4 0.0740(18) 0.0430(14) 0.0503(15) -0.0026(12) 0.0192(13) -0.0008(11)
C22 0.117(4) 0.054(2) 0.057(3) -0.003(3) 0.018(3) 0.013(2)
C23 0.083(8) 0.075(7) 0.081(7) -0.023(6) 0.025(7) 0.012(5)
C23' 0.129(17) 0.041(6) 0.093(9) -0.019(8) 0.010(10) 0.004(6)
C24 0.23(2) 0.093(15) 0.078(11) -0.082(15) -0.006(13) -0.015(9)
C24' 0.20(2) 0.040(7) 0.082(12) -0.008(10) 0.077(14) -0.004(7)
C25 0.184(7) 0.058(3) 0.062(3) -0.022(3) 0.038(4) -0.011(2)
C26 0.216(8) 0.150(7) 0.170(7) -0.023(6) -0.001(7) -0.007(6)
C27 0.209(9) 0.256(9) 0.175(8) 0.040(7) 0.066(7) 0.020(7)
C28 0.231(10) 0.228(10) 0.262(10) -0.026(8) 0.096(9) -0.013(8)
C29 0.175(10) 0.126(8) 0.259(15) 0.000(7) 0.013(10) 0.013(9)

loop_
_atom_type_symbol
_atom_type_description
_atom_type_scat_dispersion_real
_atom_type_scat_dispersion_imag
_atom_type_scat_source
C C 0.0033 0.0016 'International Tables Vol C Tables 4.2.6.8 and 6.1.1.4'
H H 0.0000 0.0000 'International Tables Vol C Tables 4.2.6.8 and 6.1.1.4'
N N 0.0061 0.0033 'International Tables Vol C Tables 4.2.6.8 and 6.1.1.4'
O O 0.0106 0.0060 'International Tables Vol C Tables 4.2.6.8 and 6.1.1.4'
Sm Sm -0.1638 3.4418 'International Tables Vol C Tables 4.2.6.8 and 6.1.1.4'

loop_
_geom_angle_atom_site_label_1
_geom_angle_atom_site_label_2
_geom_angle_atom_site_label_3
_geom_angle_site_symmetry_1
_geom_angle_site_symmetry_3
_geom_angle
O2 Sm1 O3 . 3_655 101.30(11)
O2 Sm1 O1 . . 143.97(9)
O3 Sm1 O1 3_655 . 112.64(10)
O2 Sm1 O1 . 3_655 87.80(9)
O3 Sm1 O1 3_655 3_655 142.00(8)
O1 Sm1 O1 . 3_655 73.11(8)
O2 Sm1 O4 . . 84.53(9)
O3 Sm1 O4 3_655 . 72.66(9)
O1 Sm1 O4 . . 94.01(8)
O1 Sm1 O4 3_655 . 145.32(8)
O2 Sm1 N1 . . 73.27(9)
O3 Sm1 N1 3_655 . 143.28(9)
O1 Sm1 N1 . . 72.33(8)
O1 Sm1 N1 3_655 . 74.71(8)
O4 Sm1 N1 . . 70.69(8)
O2 Sm1 N2 . 3_655 114.64(9)
O3 Sm1 N2 3_655 3_655 70.63(9)
O1 Sm1 N2 . 3_655 88.65(8)
O1 Sm1 N2 3_655 3_655 72.04(8)
O4 Sm1 N2 . 3_655 141.16(8)
N1 Sm1 N2 . 3_655 145.30(8)
C1 O1 Sm1 . . 113.65(19)
C1 O1 Sm1 . 3_655 126.4(2)
Sm1 O1 Sm1 . 3_655 106.89(8)
C14 N1 C7 . . 114.4(3)
C14 N1 Sm1 . . 125.9(2)
C7 N1 Sm1 . . 119.56(18)
O1 C1 C2 . . 120.8(3)
O1 C1 C6 . . 119.5(3)
C2 C1 C6 . . 119.7(3)
C8 O2 Sm1 . . 143.3(2)
C21 N2 C7 . . 114.0(3)
C21 N2 Sm1 . 3_655 126.8(2)
C7 N2 Sm1 . 3_655 119.02(18)
C3 C2 C1 . . 120.0(4)
C3 C2 H2B . . 120.0
C1 C2 H2B . . 120.0
C15 O3 Sm1 . 3_655 145.1(3)
C2 C3 C4 . . 121.1(4)
C2 C3 H3A . . 119.4
C4 C3 H3A . . 119.4
C5 C4 C3 . . 119.1(4)
C5 C4 H4A . . 120.5
C3 C4 H4A . . 120.5
C29 O5 C26 . . 110.9(9)
C4 C5 C6 . . 122.0(4)
C4 C5 H5A . . 119.0
C6 C5 H5A . . 119.0
C5 C6 C1 . . 118.1(3)
C5 C6 C7 . . 121.8(3)
C1 C6 C7 . . 120.1(3)
N2 C7 N1 . . 107.2(2)
N2 C7 C6 . . 111.1(3)
N1 C7 C6 . . 112.7(3)
N2 C7 H7A . . 108.6
N1 C7 H7A . . 108.6
C6 C7 H7A . . 108.6
O2 C8 C9 . . 119.4(4)
O2 C8 C13 . . 122.8(3)
C9 C8 C13 . . 117.8(4)
C10 C9 C8 . . 121.7(5)
C10 C9 H9A . . 119.1
C8 C9 H9A . . 119.1
C9 C10 C11 . . 120.7(4)
C9 C10 H10A . . 119.6
C11 C10 H10A . . 119.6
C12 C11 C10 . . 118.5(4)
C12 C11 H11A . . 120.7
C10 C11 H11A . . 120.7
C11 C12 C13 . . 122.7(4)
C11 C12 H12A . . 118.6
C13 C12 H12A . . 118.6
C8 C13 C12 . . 118.5(4)
C8 C13 C14 . . 124.5(3)
C12 C13 C14 . . 117.0(4)
N1 C14 C13 . . 129.0(3)
N1 C14 H14A . . 115.5
C13 C14 H14A . . 115.5
O3 C15 C20 . . 122.0(3)
O3 C15 C16 . . 120.2(4)
C20 C15 C16 . . 117.8(3)
C17 C16 C15 . . 120.8(4)
C17 C16 H16A . . 119.6
C15 C16 H16A . . 119.6
C18 C17 C16 . . 121.5(4)
C18 C17 H17A . . 119.2
C16 C17 H17A . . 119.2
C17 C18 C19 . . 118.7(4)
C17 C18 H18A . . 120.7
C19 C18 H18A . . 120.7
C18 C19 C20 . . 122.2(4)
C18 C19 H19A . . 118.9
C20 C19 H19A . . 118.9
C15 C20 C19 . . 119.0(3)
C15 C20 C21 . . 123.2(3)
C19 C20 C21 . . 117.6(3)
N2 C21 C20 . . 128.7(3)
N2 C21 H21A . . 115.6
C20 C21 H21A . . 115.6
C25 O4 C22 . . 108.6(3)
C25 O4 Sm1 . . 125.7(3)
C22 O4 Sm1 . . 123.5(2)
C23' C22 O4 . . 107.1(7)
O4 C22 C23 . . 104.8(6)
C23' C22 H22A . . 76.2
O4 C22 H22A . . 110.8
C23 C22 H22A . . 110.8
C23' C22 H22B . . 136.3
O4 C22 H22B . . 110.8
C23 C22 H22B . . 110.8
H22A C22 H22B . . 108.9
C24 C23 C22 . . 104.4(11)
C24 C23 H23A . . 110.9
C22 C23 H23A . . 110.9
C24 C23 H23B . . 110.9
C22 C23 H23B . . 110.9
H23A C23 H23B . . 108.9
C22 C23' C24' . . 108.8(13)
C22 C23' H23C . . 109.9
C24' C23' H23C . . 109.9
C22 C23' H23D . . 109.9
C24' C23' H23D . . 109.9
H23C C23' H23D . . 108.3
C23 C24 C25 . . 110.3(14)
C23 C24 H24A . . 109.6
C25 C24 H24A . . 109.6
C23 C24 H24B . . 109.6
C25 C24 H24B . . 109.6
H24A C24 H24B . . 108.1
C25 C24' C23' . . 103.6(18)
C25 C24' H24C . . 111.0
C23' C24' H24C . . 111.0
C25 C24' H24D . . 111.0
C23' C24' H24D . . 111.0
H24C C24' H24D . . 109.0
O4 C25 C24' . . 108.6(11)
O4 C25 C24 . . 104.7(10)
O4 C25 H25A . . 110.8
C24' C25 H25A . . 124.0
C24 C25 H25A . . 110.8
O4 C25 H25B . . 110.8
C24' C25 H25B . . 92.0
C24 C25 H25B . . 110.8
H25A C25 H25B . . 108.9
O5 C26 C27 . . 105.1(9)
O5 C26 H26A . . 110.7
C27 C26 H26A . . 110.7
O5 C26 H26B . . 110.7
C27 C26 H26B . . 110.7
H26A C26 H26B . . 108.8
C28 C27 C26 . . 98.6(10)
C28 C27 H27A . . 112.1
C26 C27 H27A . . 112.1
C28 C27 H27B . . 112.1
C26 C27 H27B . . 112.1
H27A C27 H27B . . 109.7
C29 C28 C27 . . 116.1(14)
C29 C28 H28A . . 108.3
C27 C28 H28A . . 108.3
C29 C28 H28B . . 108.3
C27 C28 H28B . . 108.3
H28A C28 H28B . . 107.4
O5 C29 C28 . . 104.4(12)
O5 C29 H29A . . 110.9
C28 C29 H29A . . 110.9
O5 C29 H29B . . 110.9
C28 C29 H29B . . 110.9
H29A C29 H29B . . 108.9

loop_
_geom_bond_atom_site_label_1
_geom_bond_atom_site_label_2
_geom_bond_site_symmetry_2
_geom_bond_distance
Sm1 O2 . 2.203(2)
Sm1 O3 3_655 2.223(3)
Sm1 O1 . 2.358(2)
Sm1 O1 3_655 2.380(2)
Sm1 O4 . 2.568(3)
Sm1 N1 . 2.616(3)
Sm1 N2 3_655 2.623(3)
Sm1 Sm1 3_655 3.8057(4)
O1 C1 . 1.348(4)
O1 Sm1 3_655 2.380(2)
N1 C14 . 1.279(4)
N1 C7 . 1.494(4)
C1 C2 . 1.396(5)
C1 C6 . 1.413(5)
O2 C8 . 1.312(4)
N2 C21 . 1.289(4)
N2 C7 . 1.487(4)
N2 Sm1 3_655 2.623(3)
C2 C3 . 1.375(6)
C2 H2B . 0.9300
O3 C15 . 1.310(4)
O3 Sm1 3_655 2.223(3)
C3 C4 . 1.379(7)
C3 H3A . 0.9300
C4 C5 . 1.376(6)
C4 H4A . 0.9300
O5 C29 . 1.357(11)
O5 C26 . 1.412(11)
C5 C6 . 1.392(5)
C5 H5A . 0.9300
C6 C7 . 1.501(5)
C7 H7A . 0.9800
C8 C9 . 1.403(5)
C8 C13 . 1.409(5)
C9 C10 . 1.380(7)
C9 H9A . 0.9300
C10 C11 . 1.381(8)
C10 H10A . 0.9300
C11 C12 . 1.365(7)
C11 H11A . 0.9300
C12 C13 . 1.412(5)
C12 H12A . 0.9300
C13 C14 . 1.447(5)
C14 H14A . 0.9300
C15 C20 . 1.402(5)
C15 C16 . 1.414(5)
C16 C17 . 1.380(6)
C16 H16A . 0.9300
C17 C18 . 1.365(6)
C17 H17A . 0.9300
C18 C19 . 1.371(6)
C18 H18A . 0.9300
C19 C20 . 1.405(5)
C19 H19A . 0.9300
C20 C21 . 1.443(5)
C21 H21A . 0.9300
O4 C25 . 1.407(5)
O4 C22 . 1.446(5)
C22 C23' . 1.419(14)
C22 C23 . 1.486(12)
C22 H22A . 0.9700
C22 H22B . 0.9700
C23 C24 . 1.42(3)
C23 H23A . 0.9700
C23 H23B . 0.9700
C23' C24' . 1.46(3)
C23' H23C . 0.9700
C23' H23D . 0.9700
C24 C25 . 1.47(3)
C24 H24A . 0.9700
C24 H24B . 0.9700
C24' C25 . 1.49(3)
C24' H24C . 0.9700
C24' H24D . 0.9700
C25 H25A . 0.9700
C25 H25B . 0.9700
C26 C27 . 1.527(14)
C26 H26A . 0.9700
C26 H26B . 0.9700
C27 C28 . 1.379(16)
C27 H27A . 0.9700
C27 H27B . 0.9700
C28 C29 . 1.374(15)
C28 H28A . 0.9700
C28 H28B . 0.9700
C29 H29A . 0.9700
C29 H29B . 0.9700

loop_
_geom_hbond_atom_site_label_D
_geom_hbond_atom_site_label_H
_geom_hbond_atom_site_label_A
_geom_hbond_site_symmetry_A
_geom_hbond_distance_DH
_geom_hbond_distance_HA
_geom_hbond_distance_DA
_geom_hbond_angle_DHA
C4 H4A O5 . 0.93 2.56 3.450(7) 159.4
C21 H21A O5 4_566 0.93 2.56 3.424(6) 154.8
C22 H22B O3 3_655 0.97 2.50 3.079(6) 118.3
